data_9010599
loop_
_publ_author_name
'Finch, R. J.'
'Burns, P. C.'
'Hawthorne, F. C.'
'Ewing, R. C.'

_publ_section_title
;Refinement of the crystal structure of billietite,
 Ba [(UO2)6 O4 (OH)6] (H2O)8
;
_journal_issue 5
_journal_name_full 'The Canadian Mineralogist'
_journal_page_first 1197
_journal_page_last 1205
_journal_paper_doi 10.2113/gscanmin.44.5.1197
_journal_volume 44
_journal_year 2006
_chemical_compound_source 'Shaba, Democratic Republic of Congo'
_chemical_formula_sum 'Ba H22 O30 U6'
_chemical_name_mineral Billietite
_space_group_IT_number 33
_symmetry_space_group_name_Hall 'P 2c -2ab'
_symmetry_space_group_name_H-M 'P b n 21'
_cell_angle_alpha 90
_cell_angle_beta 90
_cell_angle_gamma 90
_cell_formula_units_Z 4
_cell_length_a 12.0941
_cell_length_b 30.211
_cell_length_c 7.1563
_cell_volume 2614.732
_database_code_amcsd 0006120
_exptl_crystal_density_diffrn 5.211
_cod_original_formula_sum 'Ba U6 O30 H6'
_cod_database_code 9010599

loop_
_space_group_symop_operation_xyz
x,y,z
1/2-x,1/2+y,z
1/2+x,1/2-y,1/2+z
-x,-y,1/2+z

loop_
_atom_site_aniso_label
_atom_site_aniso_U_11
_atom_site_aniso_U_22
_atom_site_aniso_U_33
_atom_site_aniso_U_12
_atom_site_aniso_U_13
_atom_site_aniso_U_23
Ba 0.01850 0.02130 0.02200 -0.00110 0.00030 0.00050
U1 0.00930 0.01530 0.00840 -0.00030 -0.00010 -0.00010
U2 0.00790 0.01540 0.01150 -0.00010 -0.00050 0.00060
U3 0.00830 0.01560 0.00850 0.00060 -0.00010 -0.00050
U4 0.00910 0.01720 0.00760 -0.00040 -0.00050 -0.00040
U5 0.00930 0.01730 0.00790 0.00030 0.00040 -0.00050
U6 0.00670 0.01660 0.01040 0.00020 0.00000 -0.00060

loop_
_atom_site_label
_atom_site_fract_x
_atom_site_fract_y
_atom_site_fract_z
_atom_site_U_iso_or_equiv
_atom_site_type_symbol
_atom_site_attached_hydrogens
Ba 0.63786 0.87627 0.31550 0.02060 Ba 0
U1 0.55842 0.74671 0.00092 0.01100 U 0
U2 0.74723 0.73833 0.53910 0.01160 U 0
U3 0.93753 0.74265 0.99884 0.01080 U 0
U4 0.55865 0.00466 0.01958 0.01130 U 0
U5 0.94118 0.00557 0.01401 0.01150 U 0
U6 0.74929 0.01411 0.44810 0.01130 U 0
O1 0.52130 0.69030 0.95200 0.02000 O 0
O2 0.59900 0.80240 0.05800 0.01760 O 0
O3 0.74310 0.68040 0.59900 0.01830 O 0
O4 0.74640 0.79360 0.44500 0.01710 O 0
O5 0.97530 0.68660 0.95200 0.01690 O 0
O6 0.89930 0.79830 0.05200 0.02020 O 0
O7 0.60620 0.94770 0.03200 0.02320 O 0
O8 0.51150 0.06160 0.01100 0.01660 O 0
O9 0.89650 0.94940 0.98000 0.02300 O 0
O10 0.98350 0.06240 0.03900 0.01900 O 0
O11 0.73810 0.95380 0.47300 0.01940 O 0
O12 0.75470 0.07330 0.43200 0.01160 O 0
O-H13 0.60160 0.72380 0.32200 0.01390 O 1
O14 0.59350 0.75580 0.69100 0.01570 O 0
O15 0.90380 0.74960 0.68800 0.01070 O 0
O-H16 0.89120 0.72110 0.32200 0.01390 O 1
O-H17 0.74640 0.72440 0.96800 0.01840 O 1
O18 0.57790 0.01360 0.32600 0.01660 O 0
O-H19 0.61470 0.02100 0.69700 0.01370 O 1
O-H20 0.88800 0.02290 0.69100 0.01280 O 1
O21 0.91610 0.00430 0.32500 0.02050 O 0
O-H22 0.74920 0.02720 0.07600 0.01520 O 1
OW23 0.77390 0.87330 0.99500 0.03020 O 2
OW24 0.92200 0.63120 0.31400 0.03190 O 2
OW25 0.41290 0.88830 0.20200 0.03270 O 2
OW26 0.91790 0.11440 0.69000 0.03820 O 2
OW27 0.56450 0.63450 0.30000 0.04110 O 2
OW28 0.74190 0.62490 0.02500 0.05390 O 2
OW29 0.63400 0.86020 0.69600 0.05230 O 2
OW30 0.86400 0.87550 0.39000 0.04520 O 2

loop_
_cod_changelog_entry_id
_cod_changelog_entry_author
_cod_changelog_entry_date
_cod_changelog_entry_text
1
;cod-tools version 3.8.0
Id: cif_guess_AMCSD_atom_types 9574 2023-05-10 09:00:05Z saulius
;
2023-05-10T18:52:40+03:00
;Derived atom types and hydrogen counts
from atom names that follow the AMCSD naming convention
(Wat == water, O-H == hydroxyl).
;
2 'Saulius Gra\<zulis' 2023-05-11T09:58:00+03:00
;Changed attached hydrogen counts for OW... atoms from 0 to 2.
Now that summary formula matches that declared in the paper title,
and the one reported by Wikidata. The declared formula was updated.
Wikidata and Wikipedia links were added. Title was reformatted
and the 'Locality:' reference removed (it is now in the
_chemical_compound_source) data element.
;

loop_
_cod_related_entry_id
_cod_related_entry_database
_cod_related_entry_code
1 AMCSD 0006120
2 Wikidata Q3640019
3 Wikipedia Billietite
